data_7718634
loop_
_publ_author_name
'Kirk, Ryan M.'
'Hill, Anthony F.'

_publ_section_title
;
 Pnictogen-functionalised isocyanide ligands.
;
_journal_issue 22
_journal_name_full 'Dalton transactions (Cambridge, England : 2003)'
_journal_page_first 8881
_journal_page_last 8887
_journal_paper_doi 10.1039/d5dt00992h
_journal_volume 54
_journal_year 2025
_chemical_formula_moiety 'C16 H23 N O2 P Re'
_chemical_formula_sum 'C16 H23 N O2 P Re'
_chemical_formula_weight 478.52
_space_group_crystal_system triclinic
_space_group_IT_number 2
_space_group_name_Hall '-P 1'
_space_group_name_H-M_alt 'P -1'
_atom_sites_solution_hydrogens geom
_atom_sites_solution_primary dual
_audit_creation_date 2024-11-20
_audit_creation_method
;
Olex2 1.5
(compiled 2023.08.24 svn.re1ec1418 for OlexSys, GUI svn.r6817)
;
_audit_update_record
;
2025-02-13 deposited with the CCDC.	2025-04-30 downloaded from the CCDC.
;
_cell_angle_alpha 91.653(4)
_cell_angle_beta 94.080(4)
_cell_angle_gamma 93.172(5)
_cell_formula_units_Z 2
_cell_length_a 6.5007(4)
_cell_length_b 10.3978(6)
_cell_length_c 12.9967(6)
_cell_measurement_reflns_used 4211
_cell_measurement_temperature 150.00(10)
_cell_measurement_theta_max 27.5160
_cell_measurement_theta_min 3.8340
_cell_volume 874.44(8)
_computing_cell_refinement 'CrysAlisPro 1.171.40.82a (Rigaku OD, 2020)'
_computing_data_collection 'CrysAlisPro 1.171.40.82a (Rigaku OD, 2020)'
_computing_data_reduction 'CrysAlisPro 1.171.40.82a (Rigaku OD, 2020)'
_computing_molecular_graphics 'Olex2 1.5 (Dolomanov et al., 2009)'
_computing_publication_material 'Olex2 1.5 (Dolomanov et al., 2009)'
_computing_structure_refinement 'SHELXL 2018/3 (Sheldrick, 2015)'
_computing_structure_solution 'SHELXT 2018/2 (Sheldrick, 2018)'
_diffrn_ambient_environment N~2~
_diffrn_ambient_temperature 150.00(10)
_diffrn_detector 'CCD plate'
_diffrn_detector_area_resol_mean 5.1872
_diffrn_detector_type Atlas
_diffrn_measured_fraction_theta_full 0.998
_diffrn_measured_fraction_theta_max 0.791
_diffrn_measurement_details
;
List of Runs (angles in degrees, time in seconds):

  # Type    Start    End  Width  t~exp~   \w     \q     \k     \f   Frames
#--------------------------------------------------------------------------
  1  \w    -37.00  37.00   1.00    1.00    --   -9.26  77.00  30.00   74
  2  \w    -34.00  16.00   1.00    1.00    --   -9.26 -77.00 -90.00   50
  3  \w    -37.00  42.00   1.00    1.00    --    9.42 -77.00 150.00   79
  4  \w    -19.00  82.00   1.00    1.00    --    9.42  57.00 -60.00  101
;
_diffrn_measurement_device 'four-circle diffractometer'
_diffrn_measurement_device_type 'New Xcalibur, Atlas'
_diffrn_measurement_method '\w scans'
_diffrn_orient_matrix_type 'CrysAlisPro convention (1999,Acta A55,543-557)'
_diffrn_orient_matrix_UB_11 -0.0819236000
_diffrn_orient_matrix_UB_12 0.0365683000
_diffrn_orient_matrix_UB_13 -0.0198238000
_diffrn_orient_matrix_UB_21 0.0661856000
_diffrn_orient_matrix_UB_22 0.0567277000
_diffrn_orient_matrix_UB_23 0.0052500000
_diffrn_orient_matrix_UB_31 0.0302279000
_diffrn_orient_matrix_UB_32 -0.0108409000
_diffrn_orient_matrix_UB_33 -0.0507576000
_diffrn_radiation_monochromator graphite
_diffrn_radiation_probe x-ray
_diffrn_radiation_type 'Mo K\a'
_diffrn_radiation_wavelength 0.71073
_diffrn_reflns_av_R_equivalents 0.0476
_diffrn_reflns_av_unetI/netI 0.0799
_diffrn_reflns_Laue_measured_fraction_full 0.998
_diffrn_reflns_Laue_measured_fraction_max 0.791
_diffrn_reflns_limit_h_max 7
_diffrn_reflns_limit_h_min -6
_diffrn_reflns_limit_k_max 14
_diffrn_reflns_limit_k_min -10
_diffrn_reflns_limit_l_max 16
_diffrn_reflns_limit_l_min -16
_diffrn_reflns_number 7683
_diffrn_reflns_point_group_measured_fraction_full 0.998
_diffrn_reflns_point_group_measured_fraction_max 0.791
_diffrn_reflns_theta_full 25.242
_diffrn_reflns_theta_max 29.273
_diffrn_reflns_theta_min 3.414
_diffrn_source 'fine-focus sealed X-ray tube'
_diffrn_source_type 'Enhance (Mo) X-ray Source'
_exptl_absorpt_coefficient_mu 7.043
_exptl_absorpt_correction_T_max 0.367
_exptl_absorpt_correction_T_min 0.182
_exptl_absorpt_correction_type gaussian
_exptl_absorpt_process_details
;
CrysAlisPro 1.171.40.82a (Rigaku Oxford Diffraction, 2020)
Numerical absorption correction based on gaussian integration over
a multifaceted crystal model
Empirical absorption correction using spherical harmonics,
implemented in SCALE3 ABSPACK scaling algorithm.
;
_exptl_crystal_colour 'clear light yellow'
_exptl_crystal_density_diffrn 1.817
_exptl_crystal_description block
_exptl_crystal_F_000 464
_exptl_crystal_recrystallization_method 'Re-crystallisation from solvent: CH2Cl2/hexane'
_exptl_crystal_size_max 0.341
_exptl_crystal_size_mid 0.233
_exptl_crystal_size_min 0.195
_refine_diff_density_max 1.349
_refine_diff_density_min -2.131
_refine_diff_density_rms 0.232
_refine_ls_extinction_method none
_refine_ls_goodness_of_fit_ref 1.040
_refine_ls_hydrogen_treatment constr
_refine_ls_matrix_type full
_refine_ls_number_parameters 190
_refine_ls_number_reflns 3780
_refine_ls_number_restraints 0
_refine_ls_restrained_S_all 1.040
_refine_ls_R_factor_all 0.0486
_refine_ls_R_factor_gt 0.0404
_refine_ls_shift/su_max 0.001
_refine_ls_shift/su_mean 0.000
_refine_ls_structure_factor_coef Fsqd
_refine_ls_weighting_details 'w=1/[\s^2^(Fo^2^)+(0.0280P)^2^] where P=(Fo^2^+2Fc^2^)/3'
_refine_ls_weighting_scheme calc
_refine_ls_wR_factor_gt 0.0751
_refine_ls_wR_factor_ref 0.0824
_reflns_Friedel_coverage 0.000
_reflns_number_gt 3340
_reflns_number_total 3780
_reflns_threshold_expression 'I > 2\s(I)'
_cod_data_source_file d5dt00992h2.cif
_cod_data_source_block rmk_381_b_2_scale2
_cod_depositor_comments 'Adding full bibliography for 7718628--7718640.cif.'
_cod_database_code 7718634
_shelx_shelxl_version_number 2018/3
_chemical_oxdiff_formula C16H23N1O2P1Re1
_chemical_oxdiff_usercomment 'hexane at -30 deg '
_shelx_space_group_comment
;
The symmetry employed for this shelxl refinement is uniquely defined
by the following loop, which should always be used as a source of
symmetry information in preference to the above space-group names.
They are only intended as comments.
;
_olex2_refinement_description
;
1. Fixed Uiso
 At 1.2 times of:
  All C(H) groups
 At 1.5 times of:
  All C(H,H,H) groups
2. Uiso/Uaniso restraints and constraints
Uanis(C2) = Uanis(O2)
3.a Aromatic/amide H refined with riding coordinates:
 C12(H12), C13(H13), C16(H16), C15(H15), C14(H14)
3.b Idealised Me refined as rotating group:
 C10(H10A,H10B,H10C), C7(H7A,H7B,H7C), C9(H9A,H9B,H9C), C6(H6A,H6B,H6C),
 C5(H5A,H5B,H5C), C11(H11A,H11B,H11C)
;
_ins_header
;
TITL RMK_381_B_2_scale2 in P1 
REM P1 (#1 in standard setting)
CELL 0.71073   6.500669  10.397827  12.996701  91.6526  94.0802  93.1718
ZERR    2.00   0.000358   0.000600   0.000634   0.0043   0.0042   0.0046
LATT -1
SFAC C H N O P Re
UNIT 32.00 46.00 2.00 4.00 2.00 2.00
TREF
HKLF 4
END
;
_olex2_submission_special_instructions 'No special instructions were received'
_oxdiff_exptl_absorpt_empirical_details
;
Empirical correction (ABSPACK) includes:
- Absorption correction using spherical harmonics
- Frame scaling
;
_oxdiff_exptl_absorpt_empirical_full_max 1.178
_oxdiff_exptl_absorpt_empirical_full_min 0.762

loop_
_space_group_symop_operation_xyz
'x, y, z'
'-x, -y, -z'

loop_
_atom_site_label
_atom_site_type_symbol
_atom_site_fract_x
_atom_site_fract_y
_atom_site_fract_z
_atom_site_U_iso_or_equiv
_atom_site_adp_type
_atom_site_occupancy
_atom_site_site_symmetry_order
_atom_site_calc_flag
_atom_site_refinement_flags_posn
_atom_site_refinement_flags_adp
_atom_site_refinement_flags_occupancy
_atom_site_disorder_assembly
_atom_site_disorder_group
Re1 Re 0.52370(3) 0.40046(2) 0.80658(2) 0.01604(10) Uani 1 1 d . . . . .
P1 P 0.1639(3) 0.76850(18) 0.71730(13) 0.0230(4) Uani 1 1 d . . . . .
O2 O 0.2611(7) 0.2785(5) 0.9668(3) 0.0264(9) Uani 1 1 d . . . . .
O1 O 0.2452(7) 0.2768(5) 0.6271(3) 0.0335(12) Uani 1 1 d . . . . .
N1 N 0.2993(8) 0.6564(5) 0.7846(4) 0.0210(12) Uani 1 1 d . . . . .
C3 C 0.3752(9) 0.5570(6) 0.7947(4) 0.0187(14) Uani 1 1 d . . . . .
C2 C 0.3507(10) 0.3272(7) 0.9050(5) 0.0264(9) Uani 1 1 d . . . . .
C12 C 0.8247(9) 0.3271(7) 0.7526(5) 0.0249(16) Uani 1 1 d . . . . .
H12 H 0.823955 0.267530 0.697763 0.030 Uiso 1 1 calc R U . . .
C1 C 0.3471(9) 0.3231(7) 0.6961(5) 0.0205(14) Uani 1 1 d . . . . .
C13 C 0.8138(9) 0.2973(7) 0.8569(5) 0.0245(16) Uani 1 1 d . . . . .
H13 H 0.805221 0.215103 0.883258 0.029 Uiso 1 1 calc R U . . .
C16 C 0.8371(9) 0.4632(7) 0.7446(5) 0.0247(16) Uani 1 1 d . . . . .
H16 H 0.846154 0.508670 0.684397 0.030 Uiso 1 1 calc R U . . .
C15 C 0.8332(9) 0.5161(8) 0.8455(5) 0.0285(17) Uani 1 1 d . . . . .
H15 H 0.839352 0.603494 0.863553 0.034 Uiso 1 1 calc R U . . .
C14 C 0.8184(9) 0.4146(7) 0.9143(5) 0.0235(16) Uani 1 1 d . . . . .
H14 H 0.812559 0.423396 0.985408 0.028 Uiso 1 1 calc R U . . .
C8 C 0.2286(10) 0.9131(7) 0.8032(5) 0.0246(15) Uani 1 1 d . . . . .
C4 C 0.3151(12) 0.7719(8) 0.5983(5) 0.0348(19) Uani 1 1 d . . . . .
C10 C 0.4499(11) 0.9676(9) 0.8153(6) 0.047(2) Uani 1 1 d . . . . .
H10A H 0.539083 0.900759 0.835529 0.070 Uiso 1 1 calc R U . . .
H10B H 0.462716 1.035672 0.867300 0.070 Uiso 1 1 calc R U . . .
H10C H 0.488455 1.001025 0.750901 0.070 Uiso 1 1 calc R U . . .
C7 C 0.2479(15) 0.6439(8) 0.5410(6) 0.052(2) Uani 1 1 d . . . . .
H7A H 0.289269 0.573654 0.582634 0.078 Uiso 1 1 calc R U . . .
H7B H 0.311936 0.639698 0.476795 0.078 Uiso 1 1 calc R U . . .
H7C H 0.100445 0.638088 0.527797 0.078 Uiso 1 1 calc R U . . .
C9 C 0.0893(12) 1.0192(8) 0.7643(7) 0.048(2) Uani 1 1 d . . . . .
H9A H 0.125263 1.043611 0.696940 0.071 Uiso 1 1 calc R U . . .
H9B H 0.108183 1.092777 0.811012 0.071 Uiso 1 1 calc R U . . .
H9C H -0.052570 0.987230 0.760761 0.071 Uiso 1 1 calc R U . . .
C6 C 0.5513(11) 0.7803(10) 0.6185(5) 0.049(2) Uani 1 1 d . . . . .
H6A H 0.596066 0.863864 0.647732 0.073 Uiso 1 1 calc R U . . .
H6B H 0.613991 0.766739 0.554714 0.073 Uiso 1 1 calc R U . . .
H6C H 0.591491 0.715348 0.665809 0.073 Uiso 1 1 calc R U . . .
C5 C 0.2447(14) 0.8836(8) 0.5325(6) 0.049(2) Uani 1 1 d . . . . .
H5A H 0.096575 0.879141 0.523286 0.073 Uiso 1 1 calc R U . . .
H5B H 0.301228 0.877621 0.466437 0.073 Uiso 1 1 calc R U . . .
H5C H 0.292091 0.964016 0.566691 0.073 Uiso 1 1 calc R U . . .
C11 C 0.1635(16) 0.8763(9) 0.9100(6) 0.063(3) Uani 1 1 d . . . . .
H11A H 0.027625 0.834499 0.903200 0.095 Uiso 1 1 calc R U . . .
H11B H 0.162757 0.952657 0.953266 0.095 Uiso 1 1 calc R U . . .
H11C H 0.259404 0.818833 0.940302 0.095 Uiso 1 1 calc R U . . .

loop_
_atom_site_aniso_label
_atom_site_aniso_U_11
_atom_site_aniso_U_22
_atom_site_aniso_U_33
_atom_site_aniso_U_23
_atom_site_aniso_U_13
_atom_site_aniso_U_12
Re1 0.01520(16) 0.01453(16) 0.01848(14) 0.00058(11) 0.00135(10) 0.00146(10)
P1 0.0196(9) 0.0170(10) 0.0323(9) 0.0049(8) -0.0013(7) 0.0027(7)
O2 0.025(2) 0.031(3) 0.024(2) 0.0068(18) 0.0035(15) 0.0019(17)
O1 0.033(3) 0.041(4) 0.023(2) -0.011(2) -0.001(2) -0.008(2)
N1 0.027(3) 0.012(3) 0.025(3) 0.001(2) 0.006(2) 0.005(2)
C3 0.020(3) 0.016(4) 0.020(3) -0.001(3) 0.004(2) 0.001(3)
C2 0.025(2) 0.031(3) 0.024(2) 0.0068(18) 0.0035(15) 0.0019(17)
C12 0.010(3) 0.035(5) 0.029(4) 0.000(3) 0.002(3) 0.003(3)
C1 0.018(3) 0.020(4) 0.023(3) 0.001(3) 0.003(3) 0.001(3)
C13 0.018(4) 0.025(4) 0.031(4) 0.000(3) 0.002(3) 0.008(3)
C16 0.016(3) 0.026(4) 0.032(4) 0.006(3) 0.002(3) -0.007(3)
C15 0.015(4) 0.032(5) 0.037(4) -0.003(3) 0.002(3) -0.006(3)
C14 0.013(3) 0.039(5) 0.019(3) -0.002(3) -0.003(2) 0.008(3)
C8 0.025(4) 0.020(4) 0.031(4) 0.004(3) 0.008(3) 0.005(3)
C4 0.054(5) 0.026(5) 0.024(4) 0.010(3) -0.002(3) 0.005(4)
C10 0.031(5) 0.040(6) 0.067(6) -0.019(4) -0.009(4) 0.001(4)
C7 0.094(7) 0.032(6) 0.029(4) -0.002(4) -0.001(4) -0.003(5)
C9 0.048(5) 0.012(4) 0.081(6) -0.003(4) -0.004(4) 0.003(4)
C6 0.039(5) 0.080(8) 0.031(4) 0.006(4) 0.019(3) 0.010(5)
C5 0.075(6) 0.036(6) 0.035(4) 0.013(4) -0.001(4) -0.003(5)
C11 0.128(9) 0.023(5) 0.044(5) 0.001(4) 0.047(5) 0.003(5)

loop_
_atom_type_symbol
_atom_type_description
_atom_type_scat_dispersion_real
_atom_type_scat_dispersion_imag
_atom_type_scat_source
C C 0.0033 0.0016 'International Tables Vol C Tables 4.2.6.8 and 6.1.1.4'
H H 0.0000 0.0000 'International Tables Vol C Tables 4.2.6.8 and 6.1.1.4'
N N 0.0061 0.0033 'International Tables Vol C Tables 4.2.6.8 and 6.1.1.4'
O O 0.0106 0.0060 'International Tables Vol C Tables 4.2.6.8 and 6.1.1.4'
P P 0.1023 0.0942 'International Tables Vol C Tables 4.2.6.8 and 6.1.1.4'
Re Re -1.0185 7.2310 'International Tables Vol C Tables 4.2.6.8 and 6.1.1.4'

loop_
_exptl_crystal_face_index_h
_exptl_crystal_face_index_k
_exptl_crystal_face_index_l
_exptl_crystal_face_perp_dist
0 2 18 0.1086
-9 2 3 0.1079
-1 -1 -18 0.0748
9 -2 -5 0.1768
0 15 0 0.1108
-1 -15 2 0.0706

loop_
_geom_angle_atom_site_label_1
_geom_angle_atom_site_label_2
_geom_angle_atom_site_label_3
_geom_angle
_geom_angle_site_symmetry_1
_geom_angle_site_symmetry_3
_geom_angle_publ_flag
C3 Re1 C12 136.8(3) . . ?
C3 Re1 C13 150.5(3) . . ?
C3 Re1 C16 101.9(3) . . ?
C3 Re1 C15 91.8(3) . . ?
C3 Re1 C14 115.9(3) . . ?
C2 Re1 C3 94.3(3) . . ?
C2 Re1 C12 128.2(3) . . ?
C2 Re1 C13 96.8(3) . . ?
C2 Re1 C16 154.5(3) . . ?
C2 Re1 C15 125.4(3) . . ?
C2 Re1 C14 95.6(3) . . ?
C12 Re1 C16 36.0(2) . . ?
C12 Re1 C15 59.3(3) . . ?
C1 Re1 C3 89.5(3) . . ?
C1 Re1 C2 90.7(3) . . ?
C1 Re1 C12 96.5(3) . . ?
C1 Re1 C13 117.5(3) . . ?
C1 Re1 C16 108.9(2) . . ?
C1 Re1 C15 143.6(2) . . ?
C1 Re1 C14 153.2(3) . . ?
C13 Re1 C12 35.8(2) . . ?
C13 Re1 C16 59.9(2) . . ?
C13 Re1 C15 59.6(3) . . ?
C13 Re1 C14 35.9(2) . . ?
C15 Re1 C16 35.6(2) . . ?
C14 Re1 C12 59.5(2) . . ?
C14 Re1 C16 59.6(2) . . ?
C14 Re1 C15 35.7(2) . . ?
N1 P1 C8 99.9(3) . . ?
N1 P1 C4 98.6(3) . . ?
C8 P1 C4 111.9(3) . . ?
C3 N1 P1 154.5(5) . . ?
N1 C3 Re1 174.7(6) . . ?
O2 C2 Re1 174.5(6) . . ?
Re1 C12 H12 121.1 . . ?
C13 C12 Re1 72.0(4) . . ?
C13 C12 H12 125.6 . . ?
C13 C12 C16 108.8(6) . . ?
C16 C12 Re1 72.9(4) . . ?
C16 C12 H12 125.6 . . ?
O1 C1 Re1 177.8(5) . . ?
Re1 C13 H13 121.3 . . ?
C12 C13 Re1 72.2(4) . . ?
C12 C13 H13 126.2 . . ?
C12 C13 C14 107.5(6) . . ?
C14 C13 Re1 72.1(4) . . ?
C14 C13 H13 126.2 . . ?
Re1 C16 H16 122.2 . . ?
C12 C16 Re1 71.1(3) . . ?
C12 C16 H16 126.6 . . ?
C15 C16 Re1 71.9(4) . . ?
C15 C16 C12 106.9(6) . . ?
C15 C16 H16 126.6 . . ?
Re1 C15 H15 121.9 . . ?
C16 C15 Re1 72.5(4) . . ?
C16 C15 H15 125.7 . . ?
C14 C15 Re1 71.5(4) . . ?
C14 C15 C16 108.6(7) . . ?
C14 C15 H15 125.7 . . ?
Re1 C14 H14 121.0 . . ?
C13 C14 Re1 72.0(4) . . ?
C13 C14 H14 125.9 . . ?
C15 C14 Re1 72.8(3) . . ?
C15 C14 C13 108.3(6) . . ?
C15 C14 H14 125.9 . . ?
C10 C8 P1 118.9(5) . . ?
C10 C8 C9 108.9(6) . . ?
C10 C8 C11 108.1(7) . . ?
C9 C8 P1 107.0(5) . . ?
C11 C8 P1 106.0(5) . . ?
C11 C8 C9 107.5(6) . . ?
C7 C4 P1 103.8(5) . . ?
C7 C4 C6 108.9(7) . . ?
C6 C4 P1 115.5(5) . . ?
C5 C4 P1 108.4(5) . . ?
C5 C4 C7 109.2(6) . . ?
C5 C4 C6 110.6(7) . . ?
C8 C10 H10A 109.5 . . ?
C8 C10 H10B 109.5 . . ?
C8 C10 H10C 109.5 . . ?
H10A C10 H10B 109.5 . . ?
H10A C10 H10C 109.5 . . ?
H10B C10 H10C 109.5 . . ?
C4 C7 H7A 109.5 . . ?
C4 C7 H7B 109.5 . . ?
C4 C7 H7C 109.5 . . ?
H7A C7 H7B 109.5 . . ?
H7A C7 H7C 109.5 . . ?
H7B C7 H7C 109.5 . . ?
C8 C9 H9A 109.5 . . ?
C8 C9 H9B 109.5 . . ?
C8 C9 H9C 109.5 . . ?
H9A C9 H9B 109.5 . . ?
H9A C9 H9C 109.5 . . ?
H9B C9 H9C 109.5 . . ?
C4 C6 H6A 109.5 . . ?
C4 C6 H6B 109.5 . . ?
C4 C6 H6C 109.5 . . ?
H6A C6 H6B 109.5 . . ?
H6A C6 H6C 109.5 . . ?
H6B C6 H6C 109.5 . . ?
C4 C5 H5A 109.5 . . ?
C4 C5 H5B 109.5 . . ?
C4 C5 H5C 109.5 . . ?
H5A C5 H5B 109.5 . . ?
H5A C5 H5C 109.5 . . ?
H5B C5 H5C 109.5 . . ?
C8 C11 H11A 109.5 . . ?
C8 C11 H11B 109.5 . . ?
C8 C11 H11C 109.5 . . ?
H11A C11 H11B 109.5 . . ?
H11A C11 H11C 109.5 . . ?
H11B C11 H11C 109.5 . . ?

loop_
_geom_bond_atom_site_label_1
_geom_bond_atom_site_label_2
_geom_bond_distance
_geom_bond_site_symmetry_2
_geom_bond_publ_flag
Re1 C3 1.943(7) . ?
Re1 C2 1.910(6) . ?
Re1 C12 2.288(6) . ?
Re1 C1 1.903(7) . ?
Re1 C13 2.286(6) . ?
Re1 C16 2.311(6) . ?
Re1 C15 2.303(7) . ?
Re1 C14 2.286(6) . ?
P1 N1 1.721(5) . ?
P1 C8 1.857(7) . ?
P1 C4 1.890(7) . ?
O2 C2 1.139(7) . ?
O1 C1 1.154(7) . ?
N1 C3 1.176(8) . ?
C12 H12 0.9300 . ?
C12 C13 1.405(9) . ?
C12 C16 1.420(10) . ?
C13 H13 0.9300 . ?
C13 C14 1.409(10) . ?
C16 H16 0.9300 . ?
C16 C15 1.410(9) . ?
C15 H15 0.9300 . ?
C15 C14 1.406(10) . ?
C14 H14 0.9300 . ?
C8 C10 1.513(9) . ?
C8 C9 1.539(10) . ?
C8 C11 1.532(9) . ?
C4 C7 1.533(11) . ?
C4 C6 1.537(10) . ?
C4 C5 1.533(10) . ?
C10 H10A 0.9600 . ?
C10 H10B 0.9600 . ?
C10 H10C 0.9600 . ?
C7 H7A 0.9600 . ?
C7 H7B 0.9600 . ?
C7 H7C 0.9600 . ?
C9 H9A 0.9600 . ?
C9 H9B 0.9600 . ?
C9 H9C 0.9600 . ?
C6 H6A 0.9600 . ?
C6 H6B 0.9600 . ?
C6 H6C 0.9600 . ?
C5 H5A 0.9600 . ?
C5 H5B 0.9600 . ?
C5 H5C 0.9600 . ?
C11 H11A 0.9600 . ?
C11 H11B 0.9600 . ?
C11 H11C 0.9600 . ?

loop_
_geom_torsion_atom_site_label_1
_geom_torsion_atom_site_label_2
_geom_torsion_atom_site_label_3
_geom_torsion_atom_site_label_4
_geom_torsion
_geom_torsion_site_symmetry_1
_geom_torsion_site_symmetry_2
_geom_torsion_site_symmetry_3
_geom_torsion_site_symmetry_4
_geom_torsion_publ_flag
Re1 C12 C13 C14 -63.8(4) . . . . ?
Re1 C12 C16 C15 63.4(4) . . . . ?
Re1 C13 C14 C15 -64.3(4) . . . . ?
Re1 C16 C15 C14 62.9(4) . . . . ?
Re1 C15 C14 C13 63.8(4) . . . . ?
N1 P1 C8 C10 65.9(6) . . . . ?
N1 P1 C8 C9 -170.4(5) . . . . ?
N1 P1 C8 C11 -55.9(6) . . . . ?
N1 P1 C4 C7 73.2(5) . . . . ?
N1 P1 C4 C6 -46.0(7) . . . . ?
N1 P1 C4 C5 -170.7(5) . . . . ?
C12 C13 C14 Re1 63.9(4) . . . . ?
C12 C13 C14 C15 -0.3(7) . . . . ?
C12 C16 C15 Re1 -62.9(4) . . . . ?
C12 C16 C15 C14 -0.1(7) . . . . ?
C13 C12 C16 Re1 -63.6(4) . . . . ?
C13 C12 C16 C15 -0.1(7) . . . . ?
C16 C12 C13 Re1 64.1(4) . . . . ?
C16 C12 C13 C14 0.3(7) . . . . ?
C16 C15 C14 Re1 -63.5(4) . . . . ?
C16 C15 C14 C13 0.3(7) . . . . ?
C8 P1 N1 C3 -164.8(12) . . . . ?
C8 P1 C4 C7 177.6(5) . . . . ?
C8 P1 C4 C6 58.4(7) . . . . ?
C8 P1 C4 C5 -66.3(6) . . . . ?
C4 P1 N1 C3 -50.7(13) . . . . ?
C4 P1 C8 C10 -37.6(6) . . . . ?
C4 P1 C8 C9 86.1(5) . . . . ?
C4 P1 C8 C11 -159.4(5) . . . . ?

loop_
_exptl_oxdiff_crystal_face_indexfrac_h
_exptl_oxdiff_crystal_face_indexfrac_k
_exptl_oxdiff_crystal_face_indexfrac_l
_exptl_oxdiff_crystal_face_x
_exptl_oxdiff_crystal_face_y
_exptl_oxdiff_crystal_face_z
-0.2068 1.6178 18.1165 -0.2830 0.1732 -0.9433
-9.0683 2.1194 3.3091 0.7548 -0.4626 -0.4651
-0.8543 -1.3859 -17.9141 0.3744 -0.2292 0.8985
8.8629 -2.2657 -5.4673 -0.7006 0.4294 0.5700
0.1686 14.6027 0.2472 0.5153 0.8408 -0.1658
-0.5000 -14.5551 1.5157 -0.5213 -0.8508 0.0657
